data_4129733
loop_
_publ_author_name
'Soto-Cerrato, Vanessa'
'Manuel-Manresa, Pilar'
'Hernando, Elsa'
'Calabuig-Fari\~nas, Silvia'
'Mart\'inez-Romero, Alicia'
'Fern\'andez-Due\~nas, V\'ictor'
'Sahlholm, Kristoffer'
'Kn\"opfel, Thomas'
'Garc\'ia-Valverde, Mar\'ia'
'Rodilla, Ananda M.'
'Jantus-Lewintre, Eloisa'
'Farr\`as, Rosa'
'Ciruela, Francisco'
'P\'erez-Tom\'as, Ricardo'
'Quesada, Roberto'

_publ_section_title
;
 Facilitated Anion Transport Induces Hyperpolarization of the Cell
 Membrane That Triggers Differentiation and Cell Death in Cancer Stem
 Cells.
;
_journal_issue 50
_journal_name_full 'Journal of the American Chemical Society'
_journal_page_first 15892
_journal_page_last 15898
_journal_paper_doi 10.1021/jacs.5b09970
_journal_volume 137
_journal_year 2015
_chemical_formula_moiety 'C22 H22  N3 O, Cl'
_chemical_formula_sum 'C22 H22 Cl N3 O'
_chemical_formula_weight 379.88
_space_group_IT_number 14
_space_group_name_Hall '-P 2yn'
_space_group_name_H-M_alt 'P 1 21/n 1'
_symmetry_cell_setting monoclinic
_symmetry_space_group_name_Hall '-P 2yn'
_symmetry_space_group_name_H-M 'P 1 21/n 1'
_atom_sites_solution_hydrogens geom
_atom_sites_solution_primary direct
_atom_sites_solution_secondary difmap
_audit_creation_method SHELXL-97
_cell_angle_alpha 90.00
_cell_angle_beta 98.929(3)
_cell_angle_gamma 90.00
_cell_formula_units_Z 4
_cell_length_a 9.2574(18)
_cell_length_b 15.213(3)
_cell_length_c 13.783(3)
_cell_measurement_reflns_used 8958
_cell_measurement_temperature 173(2)
_cell_measurement_theta_max 28.06
_cell_measurement_theta_min 2.48
_cell_volume 1917.6(7)
_computing_cell_refinement 'Bruker SMART'
_computing_data_collection 'Bruker SMART'
_computing_data_reduction 'Bruker SAINT'
_computing_molecular_graphics 'Bruker SHELXTL'
_computing_publication_material 'Bruker SHELXTL'
_computing_structure_refinement 'SHELXL-97 (Sheldrick, 1997)'
_computing_structure_solution 'SHELXS-97 (Sheldrick, 1990)'
_diffrn_ambient_temperature 173(2)
_diffrn_measured_fraction_theta_full 1.000
_diffrn_measured_fraction_theta_max 1.000
_diffrn_measurement_device_type 'CCD area detector'
_diffrn_measurement_method 'omega scans'
_diffrn_radiation_monochromator graphite
_diffrn_radiation_source 'fine-focus sealed tube'
_diffrn_radiation_type MoK\a
_diffrn_radiation_wavelength 0.71073
_diffrn_reflns_av_R_equivalents 0.0523
_diffrn_reflns_av_sigmaI/netI 0.0285
_diffrn_reflns_limit_h_max 11
_diffrn_reflns_limit_h_min -10
_diffrn_reflns_limit_k_max 18
_diffrn_reflns_limit_k_min -18
_diffrn_reflns_limit_l_max 16
_diffrn_reflns_limit_l_min -16
_diffrn_reflns_number 18581
_diffrn_reflns_theta_full 25.00
_diffrn_reflns_theta_max 25.00
_diffrn_reflns_theta_min 2.01
_diffrn_standards_decay_% 0
_exptl_absorpt_coefficient_mu 0.216
_exptl_absorpt_correction_type none
_exptl_crystal_colour yellow
_exptl_crystal_density_diffrn 1.316
_exptl_crystal_density_method 'not measured'
_exptl_crystal_description prism
_exptl_crystal_F_000 800
_exptl_crystal_size_max 0.30
_exptl_crystal_size_mid 0.30
_exptl_crystal_size_min 0.10
_refine_diff_density_max 0.201
_refine_diff_density_min -0.226
_refine_diff_density_rms 0.050
_refine_ls_extinction_method none
_refine_ls_goodness_of_fit_ref 1.078
_refine_ls_hydrogen_treatment mixed
_refine_ls_matrix_type full
_refine_ls_number_parameters 257
_refine_ls_number_reflns 3372
_refine_ls_number_restraints 0
_refine_ls_restrained_S_all 1.078
_refine_ls_R_factor_all 0.0378
_refine_ls_R_factor_gt 0.0331
_refine_ls_shift/su_max 0.001
_refine_ls_shift/su_mean 0.000
_refine_ls_structure_factor_coef Fsqd
_refine_ls_weighting_details 'calc w=1/[\s^2^(Fo^2^)+(0.0599P)^2^+0.1792P] where P=(Fo^2^+2Fc^2^)/3'
_refine_ls_weighting_scheme calc
_refine_ls_wR_factor_gt 0.0939
_refine_ls_wR_factor_ref 0.0956
_reflns_number_gt 2911
_reflns_number_total 3372
_reflns_threshold_expression >2sigma(I)
_cod_data_source_file ja5b09970_si_002.cif
_cod_data_source_block datosm
_cod_depositor_comments
;
The following automatic conversions were performed:

data item '_symmetry_cell_setting' value 'Monoclinic' was changed to
'monoclinic' in accordance with the
/home/saulius/struct/COD-crude-data/automatic-downloads/DataCite-retrospective/ACS/depositions/lib/dictionaries/cif_core.dic
dictionary named 'cif_core.dic' version 2.4.2 last updated on
2011-04-26.

Automatic conversion script
Id: cif_fix_values 6909 2019-04-08 15:41:33Z antanas 
;
_cod_original_cell_volume 1917.5(7)
_cod_original_sg_symbol_H-M P2(1)/n
_cod_database_code 4129733

loop_
_symmetry_equiv_pos_as_xyz
'x, y, z'
'-x+1/2, y+1/2, -z+1/2'
'-x, -y, -z'
'x-1/2, -y-1/2, z-1/2'

loop_
_atom_site_label
_atom_site_type_symbol
_atom_site_fract_x
_atom_site_fract_y
_atom_site_fract_z
_atom_site_U_iso_or_equiv
_atom_site_adp_type
_atom_site_occupancy
_atom_site_symmetry_multiplicity
_atom_site_calc_flag
_atom_site_refinement_flags
Cl1 Cl 0.78112(4) 0.13350(2) 0.49588(3) 0.03225(14) Uani 1 1 d .
O1 O 0.78577(11) 0.44526(7) 0.34047(8) 0.0316(3) Uani 1 1 d .
N1 N 0.42034(14) 0.52467(8) 0.13355(9) 0.0283(3) Uani 1 1 d .
N2 N 0.48503(13) 0.34285(8) 0.20022(9) 0.0243(3) Uani 1 1 d .
N3 N 0.52952(14) 0.11932(8) 0.30168(9) 0.0265(3) Uani 1 1 d .
C1 C 0.34415(15) 0.06843(10) 0.19128(10) 0.0248(3) Uani 1 1 d .
C2 C 0.25156(16) 0.00274(10) 0.14628(11) 0.0296(3) Uani 1 1 d .
H2 H 0.1805 0.0161 0.0908 0.035 Uiso 1 1 calc R
C3 C 0.26413(17) -0.08065(10) 0.18278(11) 0.0332(4) Uani 1 1 d .
H3 H 0.2018 -0.1255 0.1519 0.040 Uiso 1 1 calc R
C4 C 0.36707(19) -0.10121(10) 0.26477(12) 0.0357(4) Uani 1 1 d .
H4 H 0.3721 -0.1596 0.2894 0.043 Uiso 1 1 calc R
C5 C 0.46075(18) -0.03921(10) 0.31047(11) 0.0328(4) Uani 1 1 d .
H5 H 0.5309 -0.0536 0.3661 0.039 Uiso 1 1 calc R
C6 C 0.44970(16) 0.04555(9) 0.27264(10) 0.0257(3) Uani 1 1 d .
C7 C 0.36314(15) 0.15936(10) 0.17413(11) 0.0256(3) Uani 1 1 d .
H7 H 0.3074 0.1939 0.1244 0.031 Uiso 1 1 calc R
C8 C 0.47653(15) 0.18812(9) 0.24231(10) 0.0244(3) Uani 1 1 d .
C9 C 0.54142(15) 0.27384(9) 0.25445(10) 0.0233(3) Uani 1 1 d .
C10 C 0.66561(15) 0.30074(9) 0.31781(10) 0.0250(3) Uani 1 1 d .
H10 H 0.7260 0.2654 0.3644 0.030 Uiso 1 1 calc R
C11 C 0.68349(15) 0.38903(9) 0.29943(10) 0.0246(3) Uani 1 1 d .
C12 C 0.56935(15) 0.41671(9) 0.22584(10) 0.0242(3) Uani 1 1 d .
C13 C 0.53509(16) 0.50129(9) 0.19446(10) 0.0251(3) Uani 1 1 d .
H13 H 0.6014 0.5464 0.2197 0.030 Uiso 1 1 calc R
C14 C 0.37870(17) 0.61559(9) 0.10980(11) 0.0295(3) Uani 1 1 d .
H14A H 0.4671 0.6511 0.1054 0.035 Uiso 1 1 calc R
H14B H 0.3294 0.6408 0.1622 0.035 Uiso 1 1 calc R
C15 C 0.27785(19) 0.61838(10) 0.01388(12) 0.0354(4) Uani 1 1 d .
H15A H 0.1918 0.5809 0.0185 0.042 Uiso 1 1 calc R
H15B H 0.3288 0.5935 -0.0379 0.042 Uiso 1 1 calc R
C16 C 0.22622(17) 0.70971(10) -0.01559(10) 0.0284(3) Uani 1 1 d .
C17 C 0.08317(17) 0.73434(11) -0.01466(12) 0.0364(4) Uani 1 1 d .
H17 H 0.0164 0.6934 0.0057 0.044 Uiso 1 1 calc R
C18 C 0.03597(18) 0.81770(12) -0.04300(12) 0.0389(4) Uani 1 1 d .
H18 H -0.0626 0.8341 -0.0411 0.047 Uiso 1 1 calc R
C19 C 0.13037(18) 0.87718(10) -0.07395(11) 0.0337(4) Uani 1 1 d .
H19 H 0.0972 0.9344 -0.0942 0.040 Uiso 1 1 calc R
C20 C 0.27350(18) 0.85341(10) -0.07540(11) 0.0320(4) Uani 1 1 d .
H20 H 0.3394 0.8943 -0.0969 0.038 Uiso 1 1 calc R
C21 C 0.32134(17) 0.77067(10) -0.04576(11) 0.0296(3) Uani 1 1 d .
H21 H 0.4207 0.7551 -0.0460 0.035 Uiso 1 1 calc R
C22 C 0.89847(17) 0.40737(11) 0.41037(12) 0.0351(4) Uani 1 1 d .
H22A H 0.8575 0.3889 0.4686 0.053 Uiso 1 1 calc R
H22B H 0.9756 0.4510 0.4294 0.053 Uiso 1 1 calc R
H22C H 0.9396 0.3562 0.3812 0.053 Uiso 1 1 calc R
H31 H 0.5959(19) 0.1224(10) 0.3497(13) 0.029(4) Uiso 1 1 d .
H12 H 0.412(2) 0.3422(11) 0.1525(14) 0.040(5) Uiso 1 1 d .
H11 H 0.361(2) 0.4846(13) 0.1032(14) 0.049(6) Uiso 1 1 d .

loop_
_atom_site_aniso_label
_atom_site_aniso_U_11
_atom_site_aniso_U_22
_atom_site_aniso_U_33
_atom_site_aniso_U_23
_atom_site_aniso_U_13
_atom_site_aniso_U_12
Cl1 0.0341(2) 0.0313(2) 0.0279(2) 0.00294(15) -0.00618(16) 0.00237(16)
O1 0.0304(6) 0.0241(6) 0.0360(6) -0.0012(4) -0.0086(5) -0.0033(4)
N1 0.0325(7) 0.0195(6) 0.0301(7) 0.0011(5) -0.0038(6) -0.0018(5)
N2 0.0254(7) 0.0218(6) 0.0233(7) -0.0012(5) -0.0034(5) 0.0009(5)
N3 0.0298(7) 0.0240(7) 0.0230(7) 0.0008(5) -0.0049(6) -0.0012(5)
C1 0.0235(7) 0.0265(8) 0.0245(7) -0.0018(6) 0.0041(6) -0.0002(6)
C2 0.0260(8) 0.0316(9) 0.0303(8) -0.0031(6) 0.0018(6) -0.0030(6)
C3 0.0354(9) 0.0289(8) 0.0361(9) -0.0056(7) 0.0084(7) -0.0102(7)
C4 0.0470(10) 0.0246(8) 0.0367(9) 0.0046(7) 0.0102(7) -0.0056(7)
C5 0.0397(9) 0.0296(9) 0.0276(8) 0.0052(6) 0.0007(7) -0.0005(7)
C6 0.0296(8) 0.0236(8) 0.0241(7) -0.0013(6) 0.0044(6) -0.0027(6)
C7 0.0251(7) 0.0250(8) 0.0253(7) 0.0001(6) -0.0009(6) 0.0011(6)
C8 0.0272(8) 0.0229(7) 0.0229(7) 0.0003(6) 0.0027(6) 0.0012(6)
C9 0.0264(7) 0.0218(7) 0.0213(7) -0.0002(6) 0.0025(6) 0.0017(6)
C10 0.0279(8) 0.0230(8) 0.0226(7) 0.0007(6) -0.0013(6) 0.0016(6)
C11 0.0256(8) 0.0234(8) 0.0238(7) -0.0038(6) 0.0011(6) -0.0007(6)
C12 0.0264(7) 0.0214(8) 0.0238(7) -0.0023(6) 0.0007(6) -0.0005(6)
C13 0.0278(8) 0.0227(8) 0.0241(7) -0.0014(6) 0.0018(6) -0.0008(6)
C14 0.0350(8) 0.0188(8) 0.0328(8) 0.0020(6) -0.0006(7) 0.0014(6)
C15 0.0481(10) 0.0238(8) 0.0309(8) 0.0027(6) -0.0044(7) 0.0010(7)
C16 0.0372(9) 0.0236(8) 0.0219(7) 0.0010(6) -0.0033(6) -0.0010(6)
C17 0.0313(8) 0.0377(10) 0.0384(9) 0.0080(7) -0.0002(7) -0.0077(7)
C18 0.0280(8) 0.0424(10) 0.0437(10) 0.0051(8) -0.0024(7) 0.0059(7)
C19 0.0409(9) 0.0266(8) 0.0312(8) 0.0049(6) -0.0025(7) 0.0064(7)
C20 0.0400(9) 0.0259(8) 0.0306(8) 0.0048(6) 0.0065(7) -0.0030(7)
C21 0.0306(8) 0.0281(8) 0.0299(8) -0.0007(6) 0.0044(6) 0.0024(6)
C22 0.0310(8) 0.0364(9) 0.0340(9) 0.0014(7) -0.0077(7) -0.0034(7)

loop_
_atom_type_symbol
_atom_type_description
_atom_type_scat_dispersion_real
_atom_type_scat_dispersion_imag
_atom_type_scat_source
C C 0.0033 0.0016 'International Tables Vol C Tables 4.2.6.8 and 6.1.1.4'
H H 0.0000 0.0000 'International Tables Vol C Tables 4.2.6.8 and 6.1.1.4'
N N 0.0061 0.0033 'International Tables Vol C Tables 4.2.6.8 and 6.1.1.4'
O O 0.0106 0.0060 'International Tables Vol C Tables 4.2.6.8 and 6.1.1.4'
Cl Cl 0.1484 0.1585 'International Tables Vol C Tables 4.2.6.8 and 6.1.1.4'

loop_
_geom_angle_atom_site_label_1
_geom_angle_atom_site_label_2
_geom_angle_atom_site_label_3
_geom_angle
C11 O1 C22 115.05(11)
C13 N1 C14 124.49(13)
C13 N1 H11 120.4(12)
C14 N1 H11 115.1(12)
C9 N2 C12 109.70(12)
C9 N2 H12 127.0(12)
C12 N2 H12 123.1(12)
C6 N3 C8 108.92(12)
C6 N3 H31 125.3(11)
C8 N3 H31 125.7(11)
C2 C1 C6 118.52(14)
C2 C1 C7 134.95(14)
C6 C1 C7 106.52(12)
C3 C2 C1 119.36(14)
C3 C2 H2 120.3
C1 C2 H2 120.3
C2 C3 C4 121.05(14)
C2 C3 H3 119.5
C4 C3 H3 119.5
C5 C4 C3 121.53(15)
C5 C4 H4 119.2
C3 C4 H4 119.2
C4 C5 C6 117.59(14)
C4 C5 H5 121.2
C6 C5 H5 121.2
N3 C6 C5 130.28(14)
N3 C6 C1 107.80(12)
C5 C6 C1 121.92(13)
C8 C7 C1 107.41(13)
C8 C7 H7 126.3
C1 C7 H7 126.3
C7 C8 N3 109.34(13)
C7 C8 C9 129.33(13)
N3 C8 C9 121.30(13)
N2 C9 C10 109.28(13)
N2 C9 C8 121.66(13)
C10 C9 C8 129.05(13)
C11 C10 C9 106.34(12)
C11 C10 H10 126.8
C9 C10 H10 126.8
O1 C11 C10 129.99(13)
O1 C11 C12 121.08(13)
C10 C11 C12 108.93(12)
C13 C12 N2 125.81(13)
C13 C12 C11 127.91(13)
N2 C12 C11 105.74(12)
N1 C13 C12 125.75(13)
N1 C13 H13 117.1
C12 C13 H13 117.1
N1 C14 C15 109.39(12)
N1 C14 H14A 109.8
C15 C14 H14A 109.8
N1 C14 H14B 109.8
C15 C14 H14B 109.8
H14A C14 H14B 108.2
C14 C15 C16 113.16(13)
C14 C15 H15A 108.9
C16 C15 H15A 108.9
C14 C15 H15B 108.9
C16 C15 H15B 108.9
H15A C15 H15B 107.8
C17 C16 C21 118.49(14)
C17 C16 C15 120.92(14)
C21 C16 C15 120.58(14)
C18 C17 C16 120.69(15)
C18 C17 H17 119.7
C16 C17 H17 119.7
C19 C18 C17 120.41(15)
C19 C18 H18 119.8
C17 C18 H18 119.8
C18 C19 C20 119.51(14)
C18 C19 H19 120.2
C20 C19 H19 120.2
C21 C20 C19 120.16(15)
C21 C20 H20 119.9
C19 C20 H20 119.9
C20 C21 C16 120.74(14)
C20 C21 H21 119.6
C16 C21 H21 119.6
O1 C22 H22A 109.5
O1 C22 H22B 109.5
H22A C22 H22B 109.5
O1 C22 H22C 109.5
H22A C22 H22C 109.5
H22B C22 H22C 109.5

loop_
_geom_bond_atom_site_label_1
_geom_bond_atom_site_label_2
_geom_bond_distance
O1 C11 1.3349(17)
O1 C22 1.4272(18)
N1 C13 1.2973(19)
N1 C14 1.4593(18)
N1 H11 0.88(2)
N2 C9 1.3462(18)
N2 C12 1.3824(18)
N2 H12 0.864(19)
N3 C6 1.3690(19)
N3 C8 1.3715(19)
N3 H31 0.832(17)
C1 C2 1.397(2)
C1 C6 1.412(2)
C1 C7 1.419(2)
C2 C3 1.363(2)
C2 H2 0.9500
C3 C4 1.396(2)
C3 H3 0.9500
C4 C5 1.367(2)
C4 H4 0.9500
C5 C6 1.389(2)
C5 H5 0.9500
C7 C8 1.368(2)
C7 H7 0.9500
C8 C9 1.435(2)
C9 C10 1.3929(19)
C10 C11 1.382(2)
C10 H10 0.9500
C11 C12 1.4106(19)
C12 C13 1.379(2)
C13 H13 0.9500
C14 C15 1.496(2)
C14 H14A 0.9900
C14 H14B 0.9900
C15 C16 1.505(2)
C15 H15A 0.9900
C15 H15B 0.9900
C16 C17 1.378(2)
C16 C21 1.386(2)
C17 C18 1.378(2)
C17 H17 0.9500
C18 C19 1.371(2)
C18 H18 0.9500
C19 C20 1.377(2)
C19 H19 0.9500
C20 C21 1.375(2)
C20 H20 0.9500
C21 H21 0.9500
C22 H22A 0.9800
C22 H22B 0.9800
C22 H22C 0.9800

loop_
_geom_torsion_atom_site_label_1
_geom_torsion_atom_site_label_2
_geom_torsion_atom_site_label_3
_geom_torsion_atom_site_label_4
_geom_torsion
C6 C1 C2 C3 1.0(2)
C7 C1 C2 C3 179.51(16)
C1 C2 C3 C4 0.5(2)
C2 C3 C4 C5 -1.2(2)
C3 C4 C5 C6 0.2(2)
C8 N3 C6 C5 -179.18(16)
C8 N3 C6 C1 0.85(16)
C4 C5 C6 N3 -178.64(15)
C4 C5 C6 C1 1.3(2)
C2 C1 C6 N3 178.03(13)
C7 C1 C6 N3 -0.89(15)
C2 C1 C6 C5 -1.9(2)
C7 C1 C6 C5 179.14(14)
C2 C1 C7 C8 -178.06(16)
C6 C1 C7 C8 0.60(15)
C1 C7 C8 N3 -0.10(16)
C1 C7 C8 C9 177.96(14)
C6 N3 C8 C7 -0.47(16)
C6 N3 C8 C9 -178.71(12)
C12 N2 C9 C10 -0.02(16)
C12 N2 C9 C8 -179.25(12)
C7 C8 C9 N2 6.0(2)
N3 C8 C9 N2 -176.17(13)
C7 C8 C9 C10 -173.09(15)
N3 C8 C9 C10 4.8(2)
N2 C9 C10 C11 -0.49(16)
C8 C9 C10 C11 178.67(14)
C22 O1 C11 C10 3.8(2)
C22 O1 C11 C12 -177.08(13)
C9 C10 C11 O1 -179.98(14)
C9 C10 C11 C12 0.80(16)
C9 N2 C12 C13 -171.61(14)
C9 N2 C12 C11 0.50(15)
O1 C11 C12 C13 -8.2(2)
C10 C11 C12 C13 171.08(14)
O1 C11 C12 N2 179.88(12)
C10 C11 C12 N2 -0.81(16)
C14 N1 C13 C12 173.06(14)
N2 C12 C13 N1 -2.2(2)
C11 C12 C13 N1 -172.56(14)
C13 N1 C14 C15 159.38(14)
N1 C14 C15 C16 178.69(13)
C14 C15 C16 C17 -109.71(17)
C14 C15 C16 C21 71.25(19)
C21 C16 C17 C18 -0.1(2)
C15 C16 C17 C18 -179.11(15)
C16 C17 C18 C19 0.9(3)
C17 C18 C19 C20 -0.8(2)
C18 C19 C20 C21 -0.2(2)
C19 C20 C21 C16 1.0(2)
C17 C16 C21 C20 -0.9(2)
C15 C16 C21 C20 178.14(14)
